data_7039877
loop_
_publ_author_name
'Spallek, Tatiana'
'He\&s, Oliver'
'Meermann-Zimmermann, Melanie'
'Meermann, Christian'
'Klimpel, Michael G.'
'Estler, Frank'
'Schneider, David'
'Scherer, Wolfgang'
'Tafipolsky, Maxim'
'T\"ornroos, Karl W'
'Maichle-M\"ossmer, C\"acilia'
'Sirsch, Peter'
'Anwander, Reiner'

_publ_section_title
;
 Synthesis and structural diversity of trivalent rare-earth metal
 diisopropylamide complexes.
;
_journal_issue 35
_journal_name_full 'Dalton transactions (Cambridge, England : 2003)'
_journal_page_first 13750
_journal_page_last 13765
_journal_paper_doi 10.1039/c6dt01568a
_journal_volume 45
_journal_year 2016
_chemical_formula_sum 'C28 H64 N4 Na O Sc'
_chemical_formula_weight 540.78
_chemical_name_systematic
; 
 ? 
;
_space_group_IT_number 14
_symmetry_cell_setting monoclinic
_symmetry_space_group_name_Hall '-P 2ybc'
_symmetry_space_group_name_H-M 'P 1 21/c 1'
_atom_sites_solution_hydrogens geom
_atom_sites_solution_primary direct
_atom_sites_solution_secondary difmap
_audit_creation_method SHELXL-97
_audit_update_record
;
2016-03-31 deposited with the CCDC.
2016-05-26 downloaded from the CCDC.
;
_cell_angle_alpha 90.00
_cell_angle_beta 93.6700(10)
_cell_angle_gamma 90.00
_cell_formula_units_Z 8
_cell_length_a 15.7249(3)
_cell_length_b 20.4979(4)
_cell_length_c 20.6858(4)
_cell_measurement_reflns_used 1355
_cell_measurement_temperature 100(2)
_cell_measurement_theta_max 57.81
_cell_measurement_theta_min 5.11
_cell_volume 6653.9(2)
_computing_cell_refinement SAINT
_computing_data_collection COSMO
_computing_data_reduction SAINT
_computing_structure_refinement 'SHELXL-97 (Sheldrick, 1997)'
_computing_structure_solution 'SHELXS-97 (Sheldrick, 1990)'
_diffrn_ambient_temperature 100(2)
_diffrn_measured_fraction_theta_full 1.000
_diffrn_measured_fraction_theta_max 1.000
_diffrn_measurement_device_type 'SMART APEX II DUO'
_diffrn_measurement_method 'omega/phi scans'
_diffrn_radiation_monochromator multilayer
_diffrn_radiation_source 'Imus-focus sealed tube'
_diffrn_radiation_type MoK\a
_diffrn_radiation_wavelength 0.71073
_diffrn_reflns_av_R_equivalents 0.0758
_diffrn_reflns_av_sigmaI/netI 0.0725
_diffrn_reflns_limit_h_max 20
_diffrn_reflns_limit_h_min -20
_diffrn_reflns_limit_k_max 26
_diffrn_reflns_limit_k_min -25
_diffrn_reflns_limit_l_max 26
_diffrn_reflns_limit_l_min -24
_diffrn_reflns_number 98785
_diffrn_reflns_theta_full 27.10
_diffrn_reflns_theta_max 27.10
_diffrn_reflns_theta_min 1.30
_exptl_absorpt_coefficient_mu 0.258
_exptl_absorpt_correction_T_max 0.9567
_exptl_absorpt_correction_T_min 0.9523
_exptl_absorpt_correction_type numerical
_exptl_absorpt_process_details sadabs
_exptl_crystal_colour colourless
_exptl_crystal_density_diffrn 1.080
_exptl_crystal_density_method 'not measured'
_exptl_crystal_description cube
_exptl_crystal_F_000 2400
_exptl_crystal_size_max 0.19
_exptl_crystal_size_mid 0.18
_exptl_crystal_size_min 0.17
_refine_diff_density_max 0.340
_refine_diff_density_min -0.327
_refine_diff_density_rms 0.057
_refine_ls_extinction_method none
_refine_ls_goodness_of_fit_ref 1.024
_refine_ls_hydrogen_treatment constr
_refine_ls_matrix_type full
_refine_ls_number_parameters 663
_refine_ls_number_reflns 14680
_refine_ls_number_restraints 0
_refine_ls_restrained_S_all 1.024
_refine_ls_R_factor_all 0.0920
_refine_ls_R_factor_gt 0.0455
_refine_ls_shift/su_max 0.001
_refine_ls_shift/su_mean 0.000
_refine_ls_structure_factor_coef Fsqd
_refine_ls_weighting_details 'calc w=1/[\s^2^(Fo^2^)+(0.0365P)^2^+2.0022P] where P=(Fo^2^+2Fc^2^)/3'
_refine_ls_weighting_scheme calc
_refine_ls_wR_factor_gt 0.0871
_refine_ls_wR_factor_ref 0.1015
_reflns_number_gt 9618
_reflns_number_total 14680
_reflns_threshold_expression >2sigma(I)
_cod_data_source_file c6dt01568a2.cif
_cod_data_source_block ts166
_cod_depositor_comments 'Adding full bibliography for 7039866--7039885.cif.'
_cod_original_sg_symbol_H-M P21/c
_cod_database_code 7039877

loop_
_symmetry_equiv_pos_as_xyz
'x, y, z'
'-x, y+1/2, -z+1/2'
'-x, -y, -z'
'x, -y-1/2, z-1/2'

loop_
_atom_site_label
_atom_site_type_symbol
_atom_site_fract_x
_atom_site_fract_y
_atom_site_fract_z
_atom_site_U_iso_or_equiv
_atom_site_adp_type
_atom_site_occupancy
_atom_site_symmetry_multiplicity
_atom_site_calc_flag
_atom_site_refinement_flags
C01 C 0.04439(14) 0.46926(13) 0.67871(11) 0.0359(6) Uani 1 1 d .
H01A H 0.0561 0.5104 0.6559 0.043 Uiso 1 1 calc R
H01B H 0.0955 0.4410 0.6784 0.043 Uiso 1 1 calc R
C1 C 0.14411(12) 0.27000(10) 0.55673(9) 0.0210(5) Uani 1 1 d .
H1 H 0.1136 0.2273 0.5526 0.025 Uiso 1 1 calc R
C02 C 0.02304(13) 0.48307(11) 0.74664(10) 0.0277(5) Uani 1 1 d .
H02A H 0.0526 0.5227 0.7638 0.033 Uiso 1 1 calc R
H02B H 0.0380 0.4458 0.7756 0.033 Uiso 1 1 calc R
C2 C 0.14242(14) 0.28821(12) 0.62888(10) 0.0323(6) Uani 1 1 d .
H2A H 0.1743 0.3288 0.6371 0.049 Uiso 1 1 calc R
H2B H 0.1686 0.2531 0.6555 0.049 Uiso 1 1 calc R
H2C H 0.0833 0.2944 0.6400 0.049 Uiso 1 1 calc R
C3 C 0.23589(12) 0.25497(11) 0.54000(11) 0.0299(5) Uani 1 1 d .
H3A H 0.2364 0.2435 0.4940 0.045 Uiso 1 1 calc R
H3B H 0.2580 0.2183 0.5665 0.045 Uiso 1 1 calc R
H3C H 0.2717 0.2935 0.5488 0.045 Uiso 1 1 calc R
C03 C -0.07259(13) 0.49323(10) 0.73912(10) 0.0245(5) Uani 1 1 d .
H03A H -0.0995 0.4839 0.7801 0.029 Uiso 1 1 calc R
H03B H -0.0868 0.5384 0.7252 0.029 Uiso 1 1 calc R
C4 C 0.14497(12) 0.36787(9) 0.48556(9) 0.0174(4) Uani 1 1 d .
H4 H 0.1910 0.3484 0.4604 0.021 Uiso 1 1 calc R
C04 C -0.10038(13) 0.44454(10) 0.68721(10) 0.0247(5) Uani 1 1 d .
H04A H -0.1154 0.4024 0.7069 0.030 Uiso 1 1 calc R
H04B H -0.1507 0.4610 0.6609 0.030 Uiso 1 1 calc R
C5 C 0.18699(13) 0.41487(10) 0.53586(10) 0.0252(5) Uani 1 1 d .
H5A H 0.1431 0.4346 0.5611 0.038 Uiso 1 1 calc R
H5B H 0.2172 0.4492 0.5136 0.038 Uiso 1 1 calc R
H5C H 0.2275 0.3908 0.5649 0.038 Uiso 1 1 calc R
C05 C 0.52656(14) 0.73651(11) 0.92712(10) 0.0311(5) Uani 1 1 d .
H05A H 0.5102 0.7702 0.8943 0.037 Uiso 1 1 calc R
H05B H 0.5808 0.7162 0.9159 0.037 Uiso 1 1 calc R
C06 C 0.53529(13) 0.76582(11) 0.99352(10) 0.0270(5) Uani 1 1 d .
H06A H 0.5600 0.8102 0.9927 0.032 Uiso 1 1 calc R
H06B H 0.5708 0.7382 1.0238 0.032 Uiso 1 1 calc R
C6 C 0.08718(13) 0.40806(10) 0.43890(10) 0.0234(5) Uani 1 1 d .
H6A H 0.0561 0.3789 0.4082 0.035 Uiso 1 1 calc R
H6B H 0.1218 0.4385 0.4152 0.035 Uiso 1 1 calc R
H6C H 0.0465 0.4326 0.4633 0.035 Uiso 1 1 calc R
C07 C 0.44346(14) 0.76743(11) 1.01148(11) 0.0327(6) Uani 1 1 d .
H07A H 0.4398 0.7661 1.0591 0.039 Uiso 1 1 calc R
H07B H 0.4140 0.8070 0.9941 0.039 Uiso 1 1 calc R
C7 C -0.09222(12) 0.13542(9) 0.45687(9) 0.0197(4) Uani 1 1 d .
H7 H -0.1170 0.1749 0.4344 0.024 Uiso 1 1 calc R
C08 C 0.40616(15) 0.70670(12) 0.98005(13) 0.0424(7) Uani 1 1 d .
H08A H 0.4034 0.6714 1.0125 0.051 Uiso 1 1 calc R
H08B H 0.3478 0.7154 0.9613 0.051 Uiso 1 1 calc R
C8 C -0.07986(14) 0.08468(10) 0.40399(10) 0.0274(5) Uani 1 1 d .
H8A H -0.0384 0.1010 0.3745 0.041 Uiso 1 1 calc R
H8B H -0.1344 0.0766 0.3797 0.041 Uiso 1 1 calc R
H8C H -0.0588 0.0439 0.4239 0.041 Uiso 1 1 calc R
C9 C -0.16012(14) 0.11062(11) 0.50115(11) 0.0311(5) Uani 1 1 d .
H9A H -0.1405 0.0699 0.5220 0.047 Uiso 1 1 calc R
H9B H -0.2135 0.1027 0.4753 0.047 Uiso 1 1 calc R
H9C H -0.1696 0.1435 0.5344 0.047 Uiso 1 1 calc R
C10 C 0.03162(13) 0.10315(10) 0.52771(10) 0.0229(5) Uani 1 1 d .
H10 H -0.0017 0.0626 0.5170 0.028 Uiso 1 1 calc R
C11 C 0.03165(15) 0.11226(11) 0.60118(10) 0.0323(6) Uani 1 1 d .
H11A H 0.0633 0.1519 0.6138 0.048 Uiso 1 1 calc R
H11B H 0.0588 0.0745 0.6230 0.048 Uiso 1 1 calc R
H11C H -0.0272 0.1162 0.6138 0.048 Uiso 1 1 calc R
C12 C 0.12158(13) 0.09156(10) 0.50629(11) 0.0316(5) Uani 1 1 d .
H12A H 0.1187 0.0799 0.4602 0.047 Uiso 1 1 calc R
H12B H 0.1483 0.0559 0.5318 0.047 Uiso 1 1 calc R
H12C H 0.1554 0.1314 0.5131 0.047 Uiso 1 1 calc R
C13 C -0.16900(12) 0.28652(10) 0.53941(9) 0.0213(5) Uani 1 1 d .
H13 H -0.2074 0.2513 0.5210 0.026 Uiso 1 1 calc R
C14 C -0.22525(13) 0.34192(11) 0.56226(11) 0.0337(6) Uani 1 1 d .
H14A H -0.1892 0.3785 0.5775 0.051 Uiso 1 1 calc R
H14B H -0.2584 0.3263 0.5977 0.051 Uiso 1 1 calc R
H14C H -0.2641 0.3564 0.5262 0.051 Uiso 1 1 calc R
C15 C -0.11835(13) 0.25853(11) 0.59853(9) 0.0270(5) Uani 1 1 d .
H15A H -0.0770 0.2266 0.5844 0.040 Uiso 1 1 calc R
H15B H -0.1574 0.2372 0.6269 0.040 Uiso 1 1 calc R
H15C H -0.0881 0.2939 0.6222 0.040 Uiso 1 1 calc R
C16 C -0.15102(12) 0.33145(9) 0.42967(9) 0.0192(4) Uani 1 1 d .
H16 H -0.1109 0.3217 0.3953 0.023 Uiso 1 1 calc R
C17 C -0.23555(12) 0.29943(10) 0.40587(10) 0.0250(5) Uani 1 1 d .
H17A H -0.2298 0.2519 0.4083 0.038 Uiso 1 1 calc R
H17B H -0.2501 0.3124 0.3609 0.038 Uiso 1 1 calc R
H17C H -0.2807 0.3136 0.4332 0.038 Uiso 1 1 calc R
C18 C -0.16056(13) 0.40595(10) 0.42929(12) 0.0320(6) Uani 1 1 d .
H18A H -0.2009 0.4189 0.4612 0.048 Uiso 1 1 calc R
H18B H -0.1819 0.4204 0.3861 0.048 Uiso 1 1 calc R
H18C H -0.1050 0.4261 0.4404 0.048 Uiso 1 1 calc R
C19 C -0.01583(13) 0.25996(10) 0.29714(9) 0.0232(5) Uani 1 1 d .
H19 H 0.0233 0.2396 0.2667 0.028 Uiso 1 1 calc R
C20 C -0.09990(14) 0.22235(11) 0.29063(10) 0.0285(5) Uani 1 1 d .
H20A H -0.0889 0.1759 0.2987 0.043 Uiso 1 1 calc R
H20B H -0.1263 0.2281 0.2468 0.043 Uiso 1 1 calc R
H20C H -0.1384 0.2390 0.3222 0.043 Uiso 1 1 calc R
C21 C -0.03081(15) 0.33087(11) 0.27503(10) 0.0335(6) Uani 1 1 d .
H21A H -0.0724 0.3514 0.3019 0.050 Uiso 1 1 calc R
H21B H -0.0526 0.3314 0.2296 0.050 Uiso 1 1 calc R
H21C H 0.0231 0.3550 0.2796 0.050 Uiso 1 1 calc R
C22 C 0.11664(13) 0.23780(10) 0.36209(10) 0.0238(5) Uani 1 1 d .
H22 H 0.1390 0.2374 0.4084 0.029 Uiso 1 1 calc R
C23 C 0.13450(14) 0.16947(11) 0.33558(11) 0.0322(5) Uani 1 1 d .
H23A H 0.1021 0.1370 0.3586 0.048 Uiso 1 1 calc R
H23B H 0.1955 0.1599 0.3420 0.048 Uiso 1 1 calc R
H23C H 0.1173 0.1679 0.2892 0.048 Uiso 1 1 calc R
C24 C 0.17130(14) 0.28763(11) 0.32787(11) 0.0330(6) Uani 1 1 d .
H24A H 0.1548 0.2878 0.2814 0.049 Uiso 1 1 calc R
H24B H 0.2316 0.2757 0.3346 0.049 Uiso 1 1 calc R
H24C H 0.1624 0.3312 0.3458 0.049 Uiso 1 1 calc R
C50 C 0.45401(13) 0.33356(10) 0.77244(10) 0.0263(5) Uani 1 1 d .
H50 H 0.4909 0.2956 0.7627 0.032 Uiso 1 1 calc R
C51 C 0.37752(14) 0.33259(11) 0.72300(11) 0.0309(5) Uani 1 1 d .
H51A H 0.3403 0.3697 0.7307 0.046 Uiso 1 1 calc R
H51B H 0.3457 0.2919 0.7274 0.046 Uiso 1 1 calc R
H51C H 0.3975 0.3355 0.6792 0.046 Uiso 1 1 calc R
C52 C 0.42365(15) 0.32330(11) 0.84110(11) 0.0369(6) Uani 1 1 d .
H52A H 0.4731 0.3222 0.8724 0.055 Uiso 1 1 calc R
H52B H 0.3927 0.2819 0.8427 0.055 Uiso 1 1 calc R
H52C H 0.3859 0.3592 0.8518 0.055 Uiso 1 1 calc R
C53 C 0.59754(12) 0.37872(10) 0.76496(9) 0.0205(5) Uani 1 1 d .
H53 H 0.6261 0.4221 0.7620 0.025 Uiso 1 1 calc R
C54 C 0.63893(14) 0.34599(11) 0.82597(10) 0.0290(5) Uani 1 1 d .
H54A H 0.6262 0.3715 0.8643 0.044 Uiso 1 1 calc R
H54B H 0.7008 0.3439 0.8227 0.044 Uiso 1 1 calc R
H54C H 0.6162 0.3017 0.8298 0.044 Uiso 1 1 calc R
C55 C 0.62209(14) 0.34034(11) 0.70541(10) 0.0318(5) Uani 1 1 d .
H55A H 0.5974 0.2965 0.7064 0.048 Uiso 1 1 calc R
H55B H 0.6843 0.3370 0.7057 0.048 Uiso 1 1 calc R
H55C H 0.6003 0.3629 0.6660 0.048 Uiso 1 1 calc R
C56 C 0.64951(12) 0.57026(10) 0.79468(10) 0.0205(5) Uani 1 1 d .
H56 H 0.6308 0.5646 0.7479 0.025 Uiso 1 1 calc R
C57 C 0.73916(12) 0.54086(11) 0.80171(11) 0.0303(5) Uani 1 1 d .
H57A H 0.7639 0.5485 0.8458 0.045 Uiso 1 1 calc R
H57B H 0.7750 0.5614 0.7705 0.045 Uiso 1 1 calc R
H57C H 0.7359 0.4938 0.7934 0.045 Uiso 1 1 calc R
C58 C 0.65465(13) 0.64429(10) 0.80488(10) 0.0268(5) Uani 1 1 d .
H58A H 0.5976 0.6633 0.7979 0.040 Uiso 1 1 calc R
H58B H 0.6925 0.6633 0.7741 0.040 Uiso 1 1 calc R
H58C H 0.6771 0.6536 0.8492 0.040 Uiso 1 1 calc R
C59 C 0.61280(13) 0.51060(10) 0.89442(9) 0.0236(5) Uani 1 1 d .
H59 H 0.6613 0.4801 0.8884 0.028 Uiso 1 1 calc R
C60 C 0.54106(14) 0.47155(11) 0.92143(10) 0.0280(5) Uani 1 1 d .
H60A H 0.4952 0.5012 0.9324 0.042 Uiso 1 1 calc R
H60B H 0.5627 0.4482 0.9604 0.042 Uiso 1 1 calc R
H60C H 0.5189 0.4401 0.8889 0.042 Uiso 1 1 calc R
C61 C 0.64334(15) 0.56237(11) 0.94484(10) 0.0343(6) Uani 1 1 d .
H61A H 0.6917 0.5864 0.9289 0.051 Uiso 1 1 calc R
H61B H 0.6611 0.5408 0.9858 0.051 Uiso 1 1 calc R
H61C H 0.5967 0.5928 0.9518 0.051 Uiso 1 1 calc R
C62 C 0.44403(12) 0.49150(10) 0.62458(9) 0.0198(5) Uani 1 1 d .
H62 H 0.4050 0.4783 0.6586 0.024 Uiso 1 1 calc R
C63 C 0.45566(14) 0.43067(10) 0.58295(10) 0.0281(5) Uani 1 1 d .
H63A H 0.4927 0.4412 0.5481 0.042 Uiso 1 1 calc R
H63B H 0.4000 0.4162 0.5642 0.042 Uiso 1 1 calc R
H63C H 0.4817 0.3958 0.6099 0.042 Uiso 1 1 calc R
C64 C 0.39621(13) 0.54406(11) 0.58390(10) 0.0260(5) Uani 1 1 d .
H64A H 0.3861 0.5820 0.6112 0.039 Uiso 1 1 calc R
H64B H 0.3415 0.5265 0.5663 0.039 Uiso 1 1 calc R
H64C H 0.4305 0.5572 0.5482 0.039 Uiso 1 1 calc R
C65 C 0.58628(12) 0.53744(11) 0.61563(9) 0.0237(5) Uani 1 1 d .
H65 H 0.5631 0.5270 0.5707 0.028 Uiso 1 1 calc R
C66 C 0.67143(13) 0.50150(11) 0.62592(10) 0.0313(5) Uani 1 1 d .
H66A H 0.6949 0.5085 0.6704 0.047 Uiso 1 1 calc R
H66B H 0.7114 0.5182 0.5955 0.047 Uiso 1 1 calc R
H66C H 0.6625 0.4547 0.6185 0.047 Uiso 1 1 calc R
C67 C 0.60073(14) 0.61116(11) 0.61834(11) 0.0342(6) Uani 1 1 d .
H67A H 0.5464 0.6337 0.6089 0.051 Uiso 1 1 calc R
H67B H 0.6409 0.6236 0.5862 0.051 Uiso 1 1 calc R
H67C H 0.6242 0.6234 0.6617 0.051 Uiso 1 1 calc R
C68 C 0.32509(12) 0.49460(10) 0.79759(9) 0.0191(4) Uani 1 1 d .
H68 H 0.3579 0.4528 0.7990 0.023 Uiso 1 1 calc R
C69 C 0.24972(12) 0.48305(10) 0.74825(10) 0.0255(5) Uani 1 1 d .
H69A H 0.2119 0.5211 0.7473 0.038 Uiso 1 1 calc R
H69B H 0.2181 0.4443 0.7607 0.038 Uiso 1 1 calc R
H69C H 0.2709 0.4764 0.7052 0.038 Uiso 1 1 calc R
C70 C 0.29263(14) 0.50227(11) 0.86590(10) 0.0304(5) Uani 1 1 d .
H70A H 0.3412 0.5080 0.8975 0.046 Uiso 1 1 calc R
H70B H 0.2607 0.4632 0.8768 0.046 Uiso 1 1 calc R
H70C H 0.2554 0.5405 0.8668 0.046 Uiso 1 1 calc R
C71 C 0.34793(12) 0.60389(9) 0.74866(9) 0.0181(4) Uani 1 1 d .
H71 H 0.3156 0.5902 0.7077 0.022 Uiso 1 1 calc R
C72 C 0.28677(13) 0.64257(10) 0.78904(10) 0.0269(5) Uani 1 1 d .
H72A H 0.2362 0.6161 0.7957 0.040 Uiso 1 1 calc R
H72B H 0.2696 0.6828 0.7661 0.040 Uiso 1 1 calc R
H72C H 0.3154 0.6536 0.8311 0.040 Uiso 1 1 calc R
C73 C 0.41915(12) 0.64969(10) 0.73031(10) 0.0227(5) Uani 1 1 d .
H73A H 0.4451 0.6704 0.7695 0.034 Uiso 1 1 calc R
H73B H 0.3955 0.6834 0.7007 0.034 Uiso 1 1 calc R
H73C H 0.4625 0.6247 0.7090 0.034 Uiso 1 1 calc R
O1 O -0.02862(8) 0.43660(7) 0.64744(6) 0.0249(3) Uani 1 1 d .
O2 O 0.46033(9) 0.68789(7) 0.93011(7) 0.0283(4) Uani 1 1 d .
N1 N 0.09574(9) 0.31407(7) 0.51171(7) 0.0152(4) Uani 1 1 d .
N2 N -0.01181(10) 0.15681(7) 0.49136(7) 0.0173(4) Uani 1 1 d .
N3 N -0.10978(9) 0.30416(7) 0.48988(7) 0.0150(4) Uani 1 1 d .
N4 N 0.02551(10) 0.25456(8) 0.36282(7) 0.0173(4) Uani 1 1 d .
N5 N 0.50583(10) 0.39294(7) 0.76710(7) 0.0176(4) Uani 1 1 d .
N6 N 0.58400(10) 0.53646(8) 0.83036(7) 0.0170(4) Uani 1 1 d .
N7 N 0.52313(10) 0.51457(8) 0.65974(7) 0.0169(4) Uani 1 1 d .
N8 N 0.38630(9) 0.54489(7) 0.77922(7) 0.0151(4) Uani 1 1 d .
Na1 Na -0.01792(5) 0.37435(4) 0.55735(4) 0.02309(19) Uani 1 1 d .
Na2 Na 0.46600(5) 0.59941(4) 0.86556(4) 0.02358(19) Uani 1 1 d .
Sc1 Sc 0.00106(2) 0.252753(17) 0.460704(16) 0.01220(9) Uani 1 1 d .
Sc2 Sc 0.50066(2) 0.493697(17) 0.755341(16) 0.01247(9) Uani 1 1 d .

loop_
_atom_site_aniso_label
_atom_site_aniso_U_11
_atom_site_aniso_U_22
_atom_site_aniso_U_33
_atom_site_aniso_U_23
_atom_site_aniso_U_13
_atom_site_aniso_U_12
C01 0.0209(12) 0.0558(16) 0.0315(13) -0.0175(12) 0.0041(10) -0.0068(12)
C1 0.0178(11) 0.0204(11) 0.0239(11) 0.0051(9) -0.0049(8) -0.0017(9)
C02 0.0205(11) 0.0391(14) 0.0230(11) -0.0063(10) -0.0016(9) 0.0047(10)
C2 0.0308(13) 0.0410(14) 0.0242(12) 0.0092(11) -0.0063(10) -0.0038(11)
C3 0.0208(11) 0.0260(12) 0.0416(13) 0.0017(11) -0.0077(10) 0.0056(10)
C03 0.0232(12) 0.0269(12) 0.0235(11) -0.0027(10) 0.0031(9) 0.0030(10)
C4 0.0150(10) 0.0163(10) 0.0212(10) 0.0015(9) 0.0028(8) -0.0013(9)
C04 0.0203(11) 0.0254(12) 0.0287(12) -0.0037(10) 0.0044(9) -0.0031(10)
C5 0.0239(12) 0.0231(12) 0.0285(12) -0.0010(10) 0.0013(9) -0.0068(10)
C05 0.0331(13) 0.0317(13) 0.0294(12) -0.0076(11) 0.0085(10) -0.0094(11)
C06 0.0302(12) 0.0280(13) 0.0226(11) -0.0048(10) 0.0011(9) -0.0028(10)
C6 0.0254(12) 0.0188(11) 0.0261(11) 0.0039(9) 0.0028(9) -0.0022(9)
C07 0.0340(13) 0.0285(13) 0.0362(13) -0.0102(11) 0.0070(11) 0.0047(11)
C7 0.0205(11) 0.0133(10) 0.0250(11) 0.0006(9) -0.0001(9) -0.0023(9)
C08 0.0315(14) 0.0358(15) 0.0622(18) -0.0148(13) 0.0219(13) -0.0022(12)
C8 0.0328(13) 0.0229(12) 0.0260(12) -0.0009(10) -0.0011(10) -0.0044(10)
C9 0.0269(12) 0.0278(13) 0.0393(14) -0.0036(11) 0.0073(10) -0.0065(10)
C10 0.0287(12) 0.0142(11) 0.0257(11) 0.0041(9) -0.0001(9) -0.0002(9)
C11 0.0456(15) 0.0243(12) 0.0262(12) 0.0110(10) -0.0033(10) -0.0003(11)
C12 0.0300(13) 0.0207(12) 0.0438(14) 0.0070(11) -0.0014(11) 0.0084(10)
C13 0.0164(11) 0.0281(12) 0.0198(11) -0.0062(9) 0.0044(8) -0.0045(9)
C14 0.0219(12) 0.0468(15) 0.0330(13) -0.0162(12) 0.0062(10) 0.0005(11)
C15 0.0295(12) 0.0346(13) 0.0176(10) -0.0027(10) 0.0070(9) -0.0080(11)
C16 0.0151(10) 0.0198(11) 0.0222(11) 0.0016(9) -0.0020(8) 0.0017(9)
C17 0.0188(11) 0.0301(12) 0.0253(11) -0.0013(10) -0.0053(9) 0.0008(10)
C18 0.0202(12) 0.0231(12) 0.0517(15) 0.0063(11) -0.0056(11) 0.0017(10)
C19 0.0310(12) 0.0271(12) 0.0120(10) -0.0012(9) 0.0037(9) -0.0016(10)
C20 0.0377(13) 0.0304(13) 0.0164(11) -0.0015(10) -0.0059(9) -0.0045(11)
C21 0.0485(15) 0.0323(13) 0.0192(11) 0.0083(10) -0.0018(10) -0.0058(12)
C22 0.0241(11) 0.0268(12) 0.0212(11) -0.0053(10) 0.0067(9) -0.0012(10)
C23 0.0343(13) 0.0287(13) 0.0345(13) -0.0080(11) 0.0103(11) 0.0035(11)
C24 0.0313(13) 0.0349(14) 0.0343(13) -0.0084(11) 0.0142(10) -0.0092(11)
C50 0.0266(12) 0.0155(11) 0.0368(13) 0.0028(10) 0.0018(10) 0.0015(10)
C51 0.0337(13) 0.0205(12) 0.0385(13) -0.0053(11) 0.0020(11) -0.0038(10)
C52 0.0359(14) 0.0319(14) 0.0424(14) 0.0199(12) -0.0014(11) -0.0094(11)
C53 0.0214(11) 0.0161(11) 0.0242(11) 0.0036(9) 0.0033(9) 0.0057(9)
C54 0.0302(13) 0.0254(12) 0.0312(12) 0.0032(10) -0.0011(10) 0.0088(10)
C55 0.0369(14) 0.0308(13) 0.0281(12) 0.0023(11) 0.0057(10) 0.0139(11)
C56 0.0148(10) 0.0268(12) 0.0199(10) -0.0027(9) 0.0007(8) -0.0007(9)
C57 0.0158(11) 0.0386(14) 0.0365(13) -0.0041(11) 0.0022(10) 0.0022(10)
C58 0.0201(11) 0.0267(12) 0.0336(12) -0.0035(10) 0.0014(9) -0.0052(10)
C59 0.0219(11) 0.0296(12) 0.0188(10) -0.0002(10) -0.0036(9) 0.0051(10)
C60 0.0332(13) 0.0333(13) 0.0177(11) 0.0027(10) 0.0028(9) 0.0049(11)
C61 0.0352(13) 0.0439(15) 0.0222(12) -0.0026(11) -0.0105(10) 0.0028(12)
C62 0.0193(11) 0.0260(12) 0.0141(10) 0.0006(9) 0.0014(8) 0.0016(9)
C63 0.0315(13) 0.0321(13) 0.0204(11) -0.0033(10) -0.0017(9) 0.0050(11)
C64 0.0212(11) 0.0357(13) 0.0204(11) 0.0001(10) -0.0033(9) 0.0073(10)
C65 0.0185(11) 0.0371(13) 0.0160(10) 0.0091(10) 0.0037(8) 0.0010(10)
C66 0.0222(12) 0.0471(15) 0.0255(12) 0.0085(11) 0.0101(9) 0.0055(11)
C67 0.0267(13) 0.0419(15) 0.0346(13) 0.0211(12) 0.0070(10) -0.0014(11)
C68 0.0161(10) 0.0195(11) 0.0218(10) 0.0016(9) 0.0020(8) 0.0002(9)
C69 0.0169(11) 0.0266(12) 0.0328(12) 0.0009(10) 0.0002(9) -0.0047(9)
C70 0.0258(12) 0.0385(14) 0.0276(12) 0.0055(11) 0.0066(10) -0.0027(11)
C71 0.0160(10) 0.0170(10) 0.0210(10) -0.0009(9) -0.0026(8) 0.0025(9)
C72 0.0200(11) 0.0248(12) 0.0358(13) -0.0027(10) 0.0000(10) 0.0086(10)
C73 0.0232(11) 0.0162(11) 0.0283(11) 0.0032(9) -0.0019(9) 0.0013(9)
O1 0.0183(7) 0.0320(8) 0.0244(8) -0.0114(7) 0.0021(6) -0.0018(7)
O2 0.0240(8) 0.0266(8) 0.0348(9) -0.0118(7) 0.0055(7) -0.0031(7)
N1 0.0134(8) 0.0156(9) 0.0164(8) 0.0039(7) -0.0015(7) 0.0002(7)
N2 0.0195(9) 0.0131(9) 0.0190(9) 0.0022(7) -0.0004(7) 0.0003(7)
N3 0.0129(8) 0.0180(9) 0.0140(8) -0.0011(7) 0.0003(6) 0.0001(7)
N4 0.0190(9) 0.0184(9) 0.0148(8) 0.0003(7) 0.0036(7) 0.0000(7)
N5 0.0188(9) 0.0128(8) 0.0214(9) 0.0041(7) 0.0026(7) 0.0020(7)
N6 0.0146(8) 0.0202(9) 0.0160(8) 0.0004(7) -0.0015(7) 0.0012(7)
N7 0.0143(8) 0.0221(9) 0.0142(8) 0.0041(7) 0.0006(6) 0.0015(7)
N8 0.0122(8) 0.0145(9) 0.0186(8) 0.0014(7) 0.0005(7) -0.0014(7)
Na1 0.0191(4) 0.0255(5) 0.0249(4) -0.0109(4) 0.0027(3) -0.0023(4)
Na2 0.0207(4) 0.0249(4) 0.0248(4) -0.0098(4) -0.0017(3) 0.0028(4)
Sc1 0.01273(18) 0.01146(18) 0.01245(17) 0.00021(16) 0.00121(13) 0.00051(16)
Sc2 0.01240(18) 0.01286(19) 0.01216(18) 0.00157(15) 0.00081(14) 0.00155(15)

loop_
_atom_type_symbol
_atom_type_description
_atom_type_scat_dispersion_real
_atom_type_scat_dispersion_imag
_atom_type_scat_source
C C 0.0033 0.0016 'International Tables Vol C Tables 4.2.6.8 and 6.1.1.4'
N N 0.0061 0.0033 'International Tables Vol C Tables 4.2.6.8 and 6.1.1.4'
Na Na 0.0362 0.0249 'International Tables Vol C Tables 4.2.6.8 and 6.1.1.4'
O O 0.0106 0.0060 'International Tables Vol C Tables 4.2.6.8 and 6.1.1.4'
Sc Sc 0.2519 0.3716 'International Tables Vol C Tables 4.2.6.8 and 6.1.1.4'
H H 0.0000 0.0000 'International Tables Vol C Tables 4.2.6.8 and 6.1.1.4'

loop_
_geom_angle_atom_site_label_1
_geom_angle_atom_site_label_2
_geom_angle_atom_site_label_3
_geom_angle
O1 C01 C02 106.80(17)
N1 C1 C3 115.78(16)
N1 C1 C2 115.06(17)
C3 C1 C2 109.96(17)
C01 C02 C03 102.17(16)
C04 C03 C02 102.84(16)
N1 C4 C6 109.37(15)
N1 C4 C5 115.78(16)
C6 C4 C5 107.65(16)
N1 C4 Na1 51.25(9)
C6 C4 Na1 78.42(11)
C5 C4 Na1 88.91(11)
O1 C04 C03 106.13(16)
O2 C05 C06 105.15(17)
C05 C06 C07 101.59(17)
C08 C07 C06 103.14(17)
N2 C7 C8 113.74(16)
N2 C7 C9 114.58(16)
C8 C7 C9 109.03(16)
N2 C7 Sc1 45.97(8)
C8 C7 Sc1 120.71(13)
C9 C7 Sc1 130.26(13)
O2 C08 C07 107.49(18)
N2 C10 C12 112.04(16)
N2 C10 C11 112.70(16)
C12 C10 C11 111.43(18)
N3 C13 C15 109.19(15)
N3 C13 C14 115.83(17)
C15 C13 C14 108.23(17)
N3 C13 Na1 53.48(9)
C15 C13 Na1 75.94(11)
C14 C13 Na1 89.16(12)
N3 C16 C18 114.77(16)
N3 C16 C17 115.66(16)
C18 C16 C17 109.97(16)
N4 C19 C20 111.81(16)
N4 C19 C21 113.32(16)
C20 C19 C21 109.60(17)
N4 C22 C24 115.00(17)
N4 C22 C23 114.57(17)
C24 C22 C23 108.73(17)
N4 C22 Sc1 45.50(8)
C24 C22 Sc1 131.54(13)
C23 C22 Sc1 119.71(13)
N5 C50 C51 112.10(17)
N5 C50 C52 112.79(17)
C51 C50 C52 109.76(18)
N5 C53 C55 115.02(17)
N5 C53 C54 115.17(16)
C55 C53 C54 108.72(16)
N5 C53 Sc2 46.27(8)
C55 C53 Sc2 122.54(13)
C54 C53 Sc2 128.64(13)
N6 C56 C57 115.78(17)
N6 C56 C58 115.32(16)
C57 C56 C58 109.64(16)
N6 C59 C60 109.16(16)
N6 C59 C61 115.19(17)
C60 C59 C61 108.68(17)
N6 C59 Na2 53.69(9)
C60 C59 Na2 79.10(12)
C61 C59 Na2 85.34(12)
N7 C62 C63 114.19(16)
N7 C62 C64 114.38(16)
C63 C62 C64 109.58(16)
N7 C62 Sc2 46.54(8)
C63 C62 Sc2 121.00(13)
C64 C62 Sc2 129.38(13)
N7 C65 C67 113.43(17)
N7 C65 C66 112.35(16)
C67 C65 C66 110.11(18)
N8 C68 C69 115.19(16)
N8 C68 C70 115.12(16)
C69 C68 C70 109.83(16)
N8 C71 C73 108.89(15)
N8 C71 C72 116.34(16)
C73 C71 C72 108.23(16)
N8 C71 Na2 53.53(8)
C73 C71 Na2 77.89(11)
C72 C71 Na2 87.33(11)
C01 O1 C04 108.62(14)
C01 O1 Na1 121.89(12)
C04 O1 Na1 129.06(11)
C08 O2 C05 107.97(15)
C08 O2 Na2 133.65(13)
C05 O2 Na2 118.21(12)
C4 N1 C1 115.45(14)
C4 N1 Sc1 128.06(11)
C1 N1 Sc1 105.23(11)
C4 N1 Na1 100.39(11)
C1 N1 Na1 115.58(11)
Sc1 N1 Na1 89.11(6)
C10 N2 C7 112.26(15)
C10 N2 Sc1 144.04(13)
C7 N2 Sc1 103.31(11)
C13 N3 C16 114.62(15)
C13 N3 Sc1 129.29(12)
C16 N3 Sc1 105.57(11)
C13 N3 Na1 97.20(11)
C16 N3 Na1 118.37(11)
Sc1 N3 Na1 89.35(6)
C19 N4 C22 112.34(15)
C19 N4 Sc1 143.07(13)
C22 N4 Sc1 104.21(11)
C50 N5 C53 112.69(15)
C50 N5 Sc2 144.23(13)
C53 N5 Sc2 102.92(11)
C59 N6 C56 115.76(15)
C59 N6 Sc2 129.84(13)
C56 N6 Sc2 104.03(11)
C59 N6 Na2 96.85(11)
C56 N6 Na2 118.33(12)
Sc2 N6 Na2 89.48(6)
C65 N7 C62 112.20(15)
C65 N7 Sc2 145.22(12)
C62 N7 Sc2 102.34(11)
C71 N8 C68 115.28(14)
C71 N8 Sc2 128.47(12)
C68 N8 Sc2 106.55(11)
C71 N8 Na2 96.73(11)
C68 N8 Na2 116.93(11)
Sc2 N8 Na2 89.64(6)
O1 Na1 N1 134.69(6)
O1 Na1 N3 137.24(6)
N1 Na1 N3 84.23(6)
O1 Na1 C13 109.90(6)
N1 Na1 C13 104.23(6)
N3 Na1 C13 29.31(5)
O1 Na1 C4 122.20(6)
N1 Na1 C4 28.36(5)
N3 Na1 C4 100.52(6)
C13 Na1 C4 126.92(6)
O1 Na1 Sc1 163.27(5)
N1 Na1 Sc1 42.34(4)
N3 Na1 Sc1 42.00(4)
C13 Na1 Sc1 63.94(4)
C4 Na1 Sc1 63.21(4)
O2 Na2 N8 141.11(6)
O2 Na2 N6 131.99(6)
N8 Na2 N6 84.32(6)
O2 Na2 C71 114.37(6)
N8 Na2 C71 29.74(5)
N6 Na2 C71 103.00(6)
O2 Na2 C59 115.67(6)
N8 Na2 C59 103.12(6)
N6 Na2 C59 29.46(5)
C71 Na2 C59 128.55(6)
O2 Na2 Sc2 167.23(5)
N8 Na2 Sc2 42.32(4)
N6 Na2 Sc2 42.00(4)
C71 Na2 Sc2 64.34(4)
C59 Na2 Sc2 64.21(4)
N2 Sc1 N4 109.90(6)
N2 Sc1 N3 106.30(6)
N4 Sc1 N3 117.76(6)
N2 Sc1 N1 118.45(6)
N4 Sc1 N1 107.36(6)
N3 Sc1 N1 97.04(6)
N2 Sc1 C7 30.72(6)
N4 Sc1 C7 96.66(6)
N3 Sc1 C7 89.79(6)
N1 Sc1 C7 148.04(6)
N2 Sc1 C22 101.34(6)
N4 Sc1 C22 30.29(6)
N3 Sc1 C22 145.24(6)
N1 Sc1 C22 87.76(6)
C7 Sc1 C22 104.14(6)
N2 Sc1 Na1 121.85(5)
N4 Sc1 Na1 128.25(5)
N3 Sc1 Na1 48.65(4)
N1 Sc1 Na1 48.54(4)
C7 Sc1 Na1 127.57(4)
C22 Sc1 Na1 128.28(4)
N7 Sc2 N5 107.95(6)
N7 Sc2 N6 118.04(6)
N5 Sc2 N6 107.60(6)
N7 Sc2 N8 108.17(6)
N5 Sc2 N8 118.75(6)
N6 Sc2 N8 96.57(6)
N7 Sc2 C62 31.12(6)
N5 Sc2 C62 96.02(6)
N6 Sc2 C62 147.81(6)
N8 Sc2 C62 90.62(6)
N7 Sc2 C53 96.66(6)
N5 Sc2 C53 30.81(6)
N6 Sc2 C53 89.32(6)
N8 Sc2 C53 147.71(6)
C62 Sc2 C53 101.13(6)
N7 Sc2 Na2 125.68(5)
N5 Sc2 Na2 126.36(5)
N6 Sc2 Na2 48.53(4)
N8 Sc2 Na2 48.04(4)
C62 Sc2 Na2 129.73(4)
C53 Sc2 Na2 129.14(4)

loop_
_geom_bond_atom_site_label_1
_geom_bond_atom_site_label_2
_geom_bond_distance
C01 O1 1.446(2)
C01 C02 1.493(3)
C1 N1 1.473(2)
C1 C3 1.537(3)
C1 C2 1.540(3)
C02 C03 1.516(3)
C03 C04 1.510(3)
C4 N1 1.470(2)
C4 C6 1.524(3)
C4 C5 1.536(3)
C4 Na1 3.045(2)
C04 O1 1.448(2)
C05 O2 1.446(2)
C05 C06 1.497(3)
C06 C07 1.514(3)
C07 C08 1.506(3)
C7 N2 1.478(2)
C7 C8 1.531(3)
C7 C9 1.537(3)
C7 Sc1 2.8156(19)
C08 O2 1.433(3)
C10 N2 1.475(2)
C10 C12 1.528(3)
C10 C11 1.531(3)
C13 N3 1.473(2)
C13 C15 1.528(3)
C13 C14 1.533(3)
C13 Na1 2.985(2)
C16 N3 1.477(2)
C16 C18 1.534(3)
C16 C17 1.535(3)
C19 N4 1.472(2)
C19 C20 1.529(3)
C19 C21 1.537(3)
C22 N4 1.475(2)
C22 C24 1.536(3)
C22 C23 1.537(3)
C22 Sc1 2.834(2)
C50 N5 1.473(2)
C50 C51 1.528(3)
C50 C52 1.541(3)
C53 N5 1.475(2)
C53 C55 1.532(3)
C53 C54 1.536(3)
C53 Sc2 2.8065(19)
C56 N6 1.478(2)
C56 C57 1.532(3)
C56 C58 1.533(3)
C59 N6 1.471(2)
C59 C60 1.519(3)
C59 C61 1.543(3)
C59 Na2 2.970(2)
C62 N7 1.478(2)
C62 C63 1.533(3)
C62 C64 1.534(3)
C62 Sc2 2.7934(19)
C65 N7 1.468(2)
C65 C67 1.529(3)
C65 C66 1.531(3)
C68 N8 1.477(2)
C68 C69 1.532(3)
C68 C70 1.541(3)
C71 N8 1.476(2)
C71 C73 1.528(3)
C71 C72 1.534(3)
C71 Na2 2.954(2)
O1 Na1 2.2736(15)
O2 Na2 2.2573(15)
N1 Sc1 2.1699(15)
N1 Na1 2.4143(17)
N2 Sc1 2.0803(16)
N3 Sc1 2.1556(15)
N3 Na1 2.4180(16)
N4 Sc1 2.0854(15)
N5 Sc2 2.0807(16)
N6 Sc2 2.1526(15)
N6 Na2 2.4107(17)
N7 Sc2 2.0757(15)
N8 Sc2 2.1662(15)
N8 Na2 2.3923(17)
Na1 Sc1 3.2211(8)
Na2 Sc2 3.2172(8)
